data_4036376
loop_
_publ_author_name
'Nottingham, Chris'
'Benson, Robert'
'M\"uller-Bunz, Helge'
'Guiry, Patrick J.'

_publ_section_title
;
 Synthesis of Ferrocene Oxazoline N,O ligands and Their Application in
 Asymmetric Ethyl- and Phenylzinc Additions to Aldehydes.
;
_journal_issue 20
_journal_name_full 'The Journal of organic chemistry'
_journal_page_first 10163
_journal_page_last 10176
_journal_paper_doi 10.1021/acs.joc.5b01766
_journal_volume 80
_journal_year 2015
_chemical_absolute_configuration ad
_chemical_formula_moiety 'C39 H41 Fe3 N O2'
_chemical_formula_sum 'C39 H41 Fe3 N O2'
_chemical_formula_weight 723.28
_space_group_IT_number 5
_space_group_name_Hall 'C 2y'
_space_group_name_H-M_alt 'C 1 2 1'
_symmetry_cell_setting monoclinic
_symmetry_space_group_name_Hall 'C 2y'
_symmetry_space_group_name_H-M 'C 1 2 1'
_atom_sites_solution_hydrogens geom
_atom_sites_solution_primary direct
_atom_sites_solution_secondary difmap
_audit_creation_method SHELXL-97
_cell_angle_alpha 90.00
_cell_angle_beta 104.989(2)
_cell_angle_gamma 90.00
_cell_formula_units_Z 4
_cell_length_a 22.5647(3)
_cell_length_b 9.7136(2)
_cell_length_c 15.1484(2)
_cell_measurement_reflns_used 22277
_cell_measurement_temperature 100(2)
_cell_measurement_theta_max 32.4310
_cell_measurement_theta_min 3.4700
_cell_volume 3207.32(9)
_computing_cell_refinement
; 
CrysAlisPro, Agilent Technologies, 
Version 1.171.36.24a (release 19-12-2012 CrysAlis171 .NET) 
(compiled Dec 19 2012,11:08:27) 
;
_computing_data_collection
; 
CrysAlisPro, Agilent Technologies, 
Version 1.171.36.24a (release 19-12-2012 CrysAlis171 .NET) 
(compiled Dec 19 2012,11:08:27) 
;
_computing_data_reduction
; 
CrysAlisPro, Agilent Technologies, 
Version 1.171.36.24a (release 19-12-2012 CrysAlis171 .NET) 
(compiled Dec 19 2012,11:08:27) 
;
_computing_structure_refinement 'SHELXL-97 (Sheldrick, 2008)'
_computing_structure_solution 'SHELXS-97 (Sheldrick, 2008)'
_diffrn_ambient_temperature 100(2)
_diffrn_detector_area_resol_mean 10.3196
_diffrn_measured_fraction_theta_full 0.990
_diffrn_measured_fraction_theta_max 0.953
_diffrn_measurement_device_type 'SuperNova, Dual, Cu at zero, Atlas'
_diffrn_measurement_method '\w scans'
_diffrn_radiation_monochromator mirror
_diffrn_radiation_source 'SuperNova (Mo) X-ray Source'
_diffrn_radiation_type MoK\a
_diffrn_radiation_wavelength 0.71073
_diffrn_reflns_av_R_equivalents 0.0401
_diffrn_reflns_av_sigmaI/netI 0.0345
_diffrn_reflns_limit_h_max 34
_diffrn_reflns_limit_h_min -32
_diffrn_reflns_limit_k_max 14
_diffrn_reflns_limit_k_min -14
_diffrn_reflns_limit_l_max 23
_diffrn_reflns_limit_l_min -22
_diffrn_reflns_number 49207
_diffrn_reflns_theta_full 32.00
_diffrn_reflns_theta_max 32.93
_diffrn_reflns_theta_min 2.78
_exptl_absorpt_coefficient_mu 1.375
_exptl_absorpt_correction_T_max 0.834
_exptl_absorpt_correction_T_min 0.769
_exptl_absorpt_correction_type analytical
_exptl_absorpt_process_details
; 
CrysAlisPro, Agilent Technologies, 
Version 1.171.36.24a (release 19-12-2012 CrysAlis171 .NET) 
(compiled Dec 19 2012,11:08:27) 
Analytical numeric absorption correction using a multifaceted crystal 
model based on expressions derived by R.C. Clark & J.S. Reid. 
(Clark, R. C. & Reid, J. S. (1995). Acta Cryst. A51, 887-897) 
;
_exptl_crystal_colour 'clear orange'
_exptl_crystal_density_diffrn 1.498
_exptl_crystal_density_method 'not measured'
_exptl_crystal_description irregular
_exptl_crystal_F_000 1504
_exptl_crystal_size_max 0.2873
_exptl_crystal_size_mid 0.2238
_exptl_crystal_size_min 0.1809
_refine_diff_density_max 2.160
_refine_diff_density_min -1.230
_refine_diff_density_rms 0.077
_refine_ls_abs_structure_details 'Flack H D (1983), Acta Cryst. A39, 876-881'
_refine_ls_abs_structure_Flack -0.016(10)
_refine_ls_extinction_method none
_refine_ls_goodness_of_fit_ref 1.037
_refine_ls_hydrogen_treatment constr
_refine_ls_matrix_type full
_refine_ls_number_parameters 411
_refine_ls_number_reflns 11126
_refine_ls_number_restraints 1
_refine_ls_restrained_S_all 1.037
_refine_ls_R_factor_all 0.0402
_refine_ls_R_factor_gt 0.0361
_refine_ls_shift/su_max 0.001
_refine_ls_shift/su_mean 0.000
_refine_ls_structure_factor_coef Fsqd
_refine_ls_weighting_details 'calc w=1/[\s^2^(Fo^2^)+(0.0382P)^2^+4.2011P] where P=(Fo^2^+2Fc^2^)/3'
_refine_ls_weighting_scheme calc
_refine_ls_wR_factor_gt 0.0821
_refine_ls_wR_factor_ref 0.0852
_reflns_number_gt 10455
_reflns_number_total 11126
_reflns_threshold_expression I>2\s(I)
_cod_data_source_file jo5b01766_si_001.cif
_cod_data_source_block gui81(R~p~-19)
_cod_original_sg_symbol_H-M 'C 2'
_cod_database_code 4036376

loop_
_symmetry_equiv_pos_as_xyz
'x, y, z'
'-x, y, -z'
'x+1/2, y+1/2, z'
'-x+1/2, y+1/2, -z'

loop_
_atom_site_label
_atom_site_type_symbol
_atom_site_fract_x
_atom_site_fract_y
_atom_site_fract_z
_atom_site_U_iso_or_equiv
_atom_site_adp_type
_atom_site_occupancy
_atom_site_symmetry_multiplicity
_atom_site_calc_flag
_atom_site_refinement_flags
Fe1 Fe 0.456252(12) 0.13849(3) 0.154846(18) 0.01408(6) Uani 1 1 d .
Fe2 Fe 0.296766(13) 0.57942(3) 0.169797(19) 0.01543(6) Uani 1 1 d .
Fe3 Fe 0.345283(15) 0.17615(3) 0.44800(2) 0.02070(7) Uani 1 1 d .
O1 O 0.43261(7) 0.38944(17) 0.34503(10) 0.0219(3) Uani 1 1 d .
H1 H 0.4507 0.4437 0.3176 0.033 Uiso 1 1 calc R
O2 O 0.52813(8) 0.47122(17) 0.12216(11) 0.0240(3) Uani 1 1 d .
N1 N 0.49903(8) 0.52018(19) 0.24999(12) 0.0177(3) Uani 1 1 d .
C1 C 0.39987(9) 0.2850(2) 0.19138(13) 0.0150(3) Uani 1 1 d .
C2 C 0.44253(9) 0.3451(2) 0.14525(13) 0.0159(3) Uani 1 1 d .
C3 C 0.43135(10) 0.2842(2) 0.05545(14) 0.0177(4) Uani 1 1 d .
H3 H 0.4522 0.3060 0.0102 0.021 Uiso 1 1 calc R
C4 C 0.38354(9) 0.1858(2) 0.04699(13) 0.0182(4) Uani 1 1 d .
H4 H 0.3669 0.1299 -0.0050 0.022 Uiso 1 1 calc R
C5 C 0.36499(9) 0.1855(2) 0.12993(13) 0.0170(3) Uani 1 1 d .
H5 H 0.3341 0.1280 0.1425 0.020 Uiso 1 1 calc R
C6 C 0.51377(9) 0.0538(2) 0.26941(14) 0.0202(4) Uani 1 1 d .
H6 H 0.5195 0.0845 0.3306 0.024 Uiso 1 1 calc R
C7 C 0.54803(9) 0.0976(2) 0.20784(15) 0.0210(4) Uani 1 1 d .
H7 H 0.5804 0.1631 0.2206 0.025 Uiso 1 1 calc R
C8 C 0.52544(9) 0.0264(2) 0.12376(15) 0.0197(4) Uani 1 1 d .
H8 H 0.5401 0.0354 0.0706 0.024 Uiso 1 1 calc R
C9 C 0.47661(10) -0.0612(2) 0.13376(16) 0.0205(4) Uani 1 1 d .
H9 H 0.4530 -0.1206 0.0882 0.025 Uiso 1 1 calc R
C10 C 0.46950(10) -0.0438(2) 0.22355(16) 0.0208(4) Uani 1 1 d .
H10 H 0.4403 -0.0894 0.2486 0.025 Uiso 1 1 calc R
C11 C 0.38421(10) 0.3237(2) 0.28116(13) 0.0168(4) Uani 1 1 d .
C12 C 0.32666(10) 0.4158(2) 0.25865(15) 0.0186(4) Uani 1 1 d .
C13 C 0.26832(10) 0.3884(2) 0.19721(19) 0.0249(5) Uani 1 1 d .
H13 H 0.2591 0.3143 0.1549 0.030 Uiso 1 1 calc R
C14 C 0.22602(12) 0.4916(3) 0.2101(2) 0.0327(6) Uani 1 1 d .
H14 H 0.1837 0.4967 0.1791 0.039 Uiso 1 1 calc R
C15 C 0.25852(13) 0.5848(3) 0.27732(18) 0.0344(6) Uani 1 1 d .
H15 H 0.2419 0.6641 0.2988 0.041 Uiso 1 1 calc R
C16 C 0.32026(13) 0.5390(2) 0.30705(15) 0.0277(5) Uani 1 1 d .
H16 H 0.3520 0.5829 0.3517 0.033 Uiso 1 1 calc R
C17 C 0.33668(11) 0.5790(3) 0.06366(16) 0.0303(5) Uani 1 1 d .
H17 H 0.3556 0.5024 0.0430 0.036 Uiso 1 1 calc R
C18 C 0.27395(11) 0.6168(3) 0.03255(15) 0.0283(5) Uani 1 1 d .
H18 H 0.2435 0.5697 -0.0124 0.034 Uiso 1 1 calc R
C19 C 0.26455(10) 0.7377(3) 0.08046(15) 0.0223(4) Uani 1 1 d .
H19 H 0.2269 0.7857 0.0729 0.027 Uiso 1 1 calc R
C20 C 0.32169(11) 0.7738(3) 0.14167(19) 0.0286(5) Uani 1 1 d .
H20 H 0.3290 0.8498 0.1825 0.034 Uiso 1 1 calc R
C21 C 0.36600(10) 0.6748(3) 0.13046(19) 0.0320(6) Uani 1 1 d .
H21 H 0.4081 0.6738 0.1627 0.038 Uiso 1 1 calc R
C22 C 0.37159(11) 0.1929(2) 0.32894(14) 0.0223(4) Uani 1 1 d .
C23 C 0.41758(13) 0.1213(3) 0.39692(16) 0.0295(5) Uani 1 1 d .
H23 H 0.4592 0.1486 0.4200 0.035 Uiso 1 1 calc R
C24 C 0.38960(16) 0.0018(3) 0.4235(2) 0.0391(7) Uani 1 1 d .
H24 H 0.4095 -0.0643 0.4675 0.047 Uiso 1 1 calc R
C25 C 0.32821(17) -0.0014(3) 0.37415(19) 0.0402(7) Uani 1 1 d .
H25 H 0.2994 -0.0705 0.3788 0.048 Uiso 1 1 calc R
C26 C 0.31561(13) 0.1172(2) 0.31477(16) 0.0284(5) Uani 1 1 d .
H26 H 0.2773 0.1406 0.2740 0.034 Uiso 1 1 calc R
C27 C 0.35078(11) 0.3680(2) 0.50402(15) 0.0220(4) Uani 1 1 d .
H27 H 0.3686 0.4469 0.4840 0.026 Uiso 1 1 calc R
C28 C 0.38204(11) 0.2707(3) 0.57010(15) 0.0244(4) Uani 1 1 d .
H28 H 0.4243 0.2730 0.6018 0.029 Uiso 1 1 calc R
C29 C 0.33857(11) 0.1688(3) 0.58015(15) 0.0269(5) Uani 1 1 d .
H29 H 0.3466 0.0915 0.6198 0.032 Uiso 1 1 calc R
C30 C 0.28099(11) 0.2043(3) 0.51991(16) 0.0249(4) Uani 1 1 d .
H30 H 0.2438 0.1542 0.5122 0.030 Uiso 1 1 calc R
C31 C 0.28861(11) 0.3272(2) 0.47322(15) 0.0232(4) Uani 1 1 d .
H31 H 0.2575 0.3739 0.4291 0.028 Uiso 1 1 calc R
C32 C 0.49059(9) 0.4480(2) 0.17762(14) 0.0165(4) Uani 1 1 d .
C33 C 0.57750(11) 0.5631(2) 0.17483(17) 0.0239(4) Uani 1 1 d .
C34 C 0.54830(9) 0.6197(2) 0.24979(14) 0.0186(4) Uani 1 1 d .
H34 H 0.5282 0.7092 0.2270 0.022 Uiso 1 1 calc R
C35 C 0.58812(14) 0.6726(3) 0.10879(19) 0.0354(6) Uani 1 1 d .
H35A H 0.6032 0.6289 0.0605 0.053 Uiso 1 1 calc R
H35B H 0.6185 0.7390 0.1418 0.053 Uiso 1 1 calc R
H35C H 0.5494 0.7203 0.0815 0.053 Uiso 1 1 calc R
C36 C 0.63345(12) 0.4711(3) 0.2098(2) 0.0345(6) Uani 1 1 d .
H36A H 0.6244 0.4020 0.2516 0.052 Uiso 1 1 calc R
H36B H 0.6684 0.5273 0.2422 0.052 Uiso 1 1 calc R
H36C H 0.6435 0.4248 0.1580 0.052 Uiso 1 1 calc R
C37 C 0.59016(9) 0.6458(2) 0.34538(15) 0.0218(4) Uani 1 1 d .
H37 H 0.6157 0.5618 0.3659 0.026 Uiso 1 1 calc R
C38 C 0.55159(11) 0.6748(3) 0.41282(16) 0.0278(5) Uani 1 1 d .
H38A H 0.5251 0.7545 0.3918 0.042 Uiso 1 1 calc R
H38B H 0.5788 0.6942 0.4733 0.042 Uiso 1 1 calc R
H38C H 0.5262 0.5942 0.4166 0.042 Uiso 1 1 calc R
C39 C 0.63285(12) 0.7681(3) 0.3438(2) 0.0318(5) Uani 1 1 d .
H39A H 0.6087 0.8463 0.3129 0.048 Uiso 1 1 calc R
H39B H 0.6633 0.7421 0.3109 0.048 Uiso 1 1 calc R
H39C H 0.6539 0.7941 0.4066 0.048 Uiso 1 1 calc R

loop_
_atom_site_aniso_label
_atom_site_aniso_U_11
_atom_site_aniso_U_22
_atom_site_aniso_U_33
_atom_site_aniso_U_23
_atom_site_aniso_U_13
_atom_site_aniso_U_12
Fe1 0.01365(12) 0.01389(12) 0.01373(12) -0.00140(10) 0.00177(9) 0.00171(10)
Fe2 0.01652(13) 0.01545(13) 0.01576(12) 0.00224(10) 0.00678(10) 0.00068(11)
Fe3 0.03271(16) 0.01638(13) 0.01577(13) 0.00302(10) 0.01122(11) 0.00010(12)
O1 0.0279(8) 0.0246(8) 0.0129(6) -0.0003(6) 0.0049(6) -0.0047(6)
O2 0.0313(8) 0.0211(8) 0.0253(8) -0.0038(6) 0.0178(7) -0.0041(6)
N1 0.0185(8) 0.0180(8) 0.0173(8) 0.0005(6) 0.0059(6) 0.0010(6)
C1 0.0171(8) 0.0154(8) 0.0127(8) 0.0005(6) 0.0045(6) 0.0031(7)
C2 0.0190(9) 0.0162(9) 0.0131(8) 0.0019(6) 0.0054(7) 0.0039(7)
C3 0.0194(9) 0.0203(9) 0.0138(8) 0.0016(7) 0.0050(7) 0.0056(7)
C4 0.0153(8) 0.0239(9) 0.0140(8) -0.0020(7) 0.0012(6) 0.0044(7)
C5 0.0146(8) 0.0210(9) 0.0150(8) -0.0009(7) 0.0031(6) 0.0024(7)
C6 0.0189(9) 0.0210(10) 0.0180(9) 0.0006(7) -0.0002(7) 0.0042(7)
C7 0.0140(8) 0.0198(10) 0.0264(10) 0.0002(8) 0.0004(7) 0.0004(7)
C8 0.0175(9) 0.0198(9) 0.0220(9) -0.0001(8) 0.0055(7) 0.0054(8)
C9 0.0205(9) 0.0133(9) 0.0262(10) -0.0036(7) 0.0036(8) -0.0002(7)
C10 0.0190(9) 0.0166(9) 0.0258(10) 0.0029(8) 0.0042(8) 0.0035(7)
C11 0.0225(9) 0.0163(9) 0.0133(8) 0.0005(7) 0.0075(7) -0.0003(7)
C12 0.0255(10) 0.0155(9) 0.0195(9) 0.0040(7) 0.0141(8) 0.0017(8)
C13 0.0190(9) 0.0172(10) 0.0420(13) 0.0047(9) 0.0146(9) -0.0018(8)
C14 0.0258(11) 0.0267(12) 0.0538(16) 0.0146(11) 0.0253(11) 0.0068(9)
C15 0.0530(16) 0.0296(12) 0.0323(12) 0.0111(11) 0.0318(12) 0.0184(12)
C16 0.0497(14) 0.0210(10) 0.0163(9) 0.0033(8) 0.0157(9) 0.0098(10)
C17 0.0307(11) 0.0416(14) 0.0249(10) 0.0201(11) 0.0185(9) 0.0200(11)
C18 0.0300(11) 0.0370(14) 0.0163(9) 0.0056(9) 0.0029(8) 0.0113(10)
C19 0.0177(9) 0.0243(10) 0.0240(10) 0.0082(8) 0.0039(8) 0.0042(8)
C20 0.0238(11) 0.0208(11) 0.0388(13) 0.0112(10) 0.0039(9) -0.0040(9)
C21 0.0164(9) 0.0332(13) 0.0461(14) 0.0233(12) 0.0079(9) 0.0017(9)
C22 0.0363(12) 0.0170(9) 0.0171(9) 0.0012(7) 0.0131(8) 0.0023(9)
C23 0.0417(13) 0.0268(12) 0.0245(10) 0.0083(9) 0.0170(9) 0.0135(10)
C24 0.071(2) 0.0205(11) 0.0339(13) 0.0107(10) 0.0289(14) 0.0159(13)
C25 0.083(2) 0.0158(10) 0.0306(13) -0.0013(9) 0.0312(14) -0.0132(13)
C26 0.0468(14) 0.0201(11) 0.0209(10) -0.0021(8) 0.0137(9) -0.0108(10)
C27 0.0302(11) 0.0198(10) 0.0169(9) -0.0003(7) 0.0078(8) 0.0007(8)
C28 0.0277(11) 0.0296(12) 0.0161(9) 0.0020(8) 0.0058(8) 0.0037(9)
C29 0.0398(12) 0.0267(11) 0.0180(9) 0.0075(8) 0.0145(9) 0.0059(10)
C30 0.0305(11) 0.0256(11) 0.0220(10) 0.0056(8) 0.0127(8) 0.0009(9)
C31 0.0307(11) 0.0202(10) 0.0185(9) 0.0035(8) 0.0059(8) 0.0028(9)
C32 0.0195(9) 0.0148(9) 0.0170(8) 0.0034(7) 0.0078(7) 0.0046(7)
C33 0.0264(10) 0.0174(10) 0.0331(11) -0.0010(9) 0.0169(9) -0.0009(8)
C34 0.0196(9) 0.0161(9) 0.0217(9) -0.0009(7) 0.0082(7) 0.0007(7)
C35 0.0523(15) 0.0235(11) 0.0421(14) -0.0010(11) 0.0334(12) -0.0066(11)
C36 0.0239(11) 0.0252(12) 0.0595(18) -0.0103(12) 0.0203(11) 0.0013(9)
C37 0.0202(9) 0.0149(9) 0.0291(10) 0.0006(8) 0.0045(7) 0.0026(8)
C38 0.0314(11) 0.0285(11) 0.0217(10) -0.0061(9) 0.0036(8) -0.0010(10)
C39 0.0256(11) 0.0221(11) 0.0444(15) -0.0013(10) 0.0030(10) -0.0029(9)

loop_
_atom_type_symbol
_atom_type_description
_atom_type_scat_dispersion_real
_atom_type_scat_dispersion_imag
_atom_type_scat_source
C C 0.0033 0.0016 'International Tables Vol C Tables 4.2.6.8 and 6.1.1.4'
H H 0.0000 0.0000 'International Tables Vol C Tables 4.2.6.8 and 6.1.1.4'
N N 0.0061 0.0033 'International Tables Vol C Tables 4.2.6.8 and 6.1.1.4'
O O 0.0106 0.0060 'International Tables Vol C Tables 4.2.6.8 and 6.1.1.4'
Fe Fe 0.3463 0.8444 'International Tables Vol C Tables 4.2.6.8 and 6.1.1.4'

loop_
_geom_angle_atom_site_label_1
_geom_angle_atom_site_label_2
_geom_angle_atom_site_label_3
_geom_angle
C2 Fe1 C10 153.60(9)
C2 Fe1 C3 41.61(8)
C10 Fe1 C3 163.34(9)
C2 Fe1 C9 165.08(8)
C10 Fe1 C9 40.81(9)
C3 Fe1 C9 125.16(9)
C2 Fe1 C4 69.20(9)
C10 Fe1 C4 125.78(9)
C3 Fe1 C4 40.78(9)
C9 Fe1 C4 104.79(9)
C2 Fe1 C5 68.81(9)
C10 Fe1 C5 107.22(9)
C3 Fe1 C5 68.69(8)
C9 Fe1 C5 116.14(9)
C4 Fe1 C5 40.70(8)
C2 Fe1 C6 120.55(8)
C10 Fe1 C6 40.70(9)
C3 Fe1 C6 153.80(9)
C9 Fe1 C6 68.40(9)
C4 Fe1 C6 165.22(9)
C5 Fe1 C6 129.18(9)
C2 Fe1 C8 128.17(9)
C10 Fe1 C8 68.70(9)
C3 Fe1 C8 106.22(9)
C9 Fe1 C8 40.92(9)
C4 Fe1 C8 115.84(8)
C5 Fe1 C8 149.72(9)
C6 Fe1 C8 68.25(9)
C2 Fe1 C7 109.78(9)
C10 Fe1 C7 68.45(9)
C3 Fe1 C7 118.70(9)
C9 Fe1 C7 68.42(9)
C4 Fe1 C7 150.88(9)
C5 Fe1 C7 168.07(8)
C6 Fe1 C7 40.49(9)
C8 Fe1 C7 40.48(9)
C2 Fe1 C1 41.33(8)
C10 Fe1 C1 118.60(8)
C3 Fe1 C1 69.51(8)
C9 Fe1 C1 150.76(9)
C4 Fe1 C1 68.84(8)
C5 Fe1 C1 40.53(8)
C6 Fe1 C1 110.27(8)
C8 Fe1 C1 167.90(8)
C7 Fe1 C1 130.73(8)
C15 Fe2 C21 137.81(13)
C15 Fe2 C17 178.27(14)
C21 Fe2 C17 40.47(13)
C15 Fe2 C14 40.75(13)
C21 Fe2 C14 177.63(12)
C17 Fe2 C14 140.95(13)
C15 Fe2 C13 68.84(11)
C21 Fe2 C13 141.25(10)
C17 Fe2 C13 112.68(12)
C14 Fe2 C13 41.10(10)
C15 Fe2 C18 139.87(11)
C21 Fe2 C18 68.34(11)
C17 Fe2 C18 40.76(9)
C14 Fe2 C18 111.65(12)
C13 Fe2 C18 111.06(11)
C15 Fe2 C20 109.86(12)
C21 Fe2 C20 40.98(11)
C17 Fe2 C20 68.64(12)
C14 Fe2 C20 136.67(11)
C13 Fe2 C20 177.65(10)
C18 Fe2 C20 68.55(11)
C15 Fe2 C16 40.76(11)
C21 Fe2 C16 111.62(11)
C17 Fe2 C16 138.65(10)
C14 Fe2 C16 68.43(12)
C13 Fe2 C16 68.36(11)
C18 Fe2 C16 179.08(10)
C20 Fe2 C16 112.07(11)
C15 Fe2 C19 110.96(10)
C21 Fe2 C19 68.50(9)
C17 Fe2 C19 68.56(9)
C14 Fe2 C19 109.86(10)
C13 Fe2 C19 137.61(10)
C18 Fe2 C19 40.74(10)
C20 Fe2 C19 40.64(9)
C16 Fe2 C19 140.17(10)
C15 Fe2 C12 68.57(9)
C21 Fe2 C12 113.14(9)
C17 Fe2 C12 111.96(9)
C14 Fe2 C12 68.54(10)
C13 Fe2 C12 40.51(9)
C18 Fe2 C12 138.54(10)
C20 Fe2 C12 141.23(10)
C16 Fe2 C12 40.56(9)
C19 Fe2 C12 178.11(9)
C26 Fe3 C25 41.53(10)
C26 Fe3 C27 129.67(9)
C25 Fe3 C27 170.10(12)
C26 Fe3 C28 167.80(9)
C25 Fe3 C28 148.63(11)
C27 Fe3 C28 40.89(9)
C26 Fe3 C30 117.94(10)
C25 Fe3 C30 110.24(12)
C27 Fe3 C30 68.37(10)
C28 Fe3 C30 68.59(10)
C26 Fe3 C22 40.97(9)
C25 Fe3 C22 68.92(10)
C27 Fe3 C22 107.09(9)
C28 Fe3 C22 128.39(10)
C30 Fe3 C22 150.04(10)
C26 Fe3 C31 108.98(10)
C25 Fe3 C31 132.15(13)
C27 Fe3 C31 40.56(10)
C28 Fe3 C31 68.59(9)
C30 Fe3 C31 40.65(9)
C22 Fe3 C31 116.44(9)
C26 Fe3 C29 150.50(10)
C25 Fe3 C29 117.12(10)
C27 Fe3 C29 68.70(10)
C28 Fe3 C29 40.93(10)
C30 Fe3 C29 40.70(9)
C22 Fe3 C29 167.52(10)
C31 Fe3 C29 68.57(9)
C26 Fe3 C24 68.86(12)
C25 Fe3 C24 39.89(14)
C27 Fe3 C24 148.33(12)
C28 Fe3 C24 115.67(12)
C30 Fe3 C24 130.79(11)
C22 Fe3 C24 68.89(10)
C31 Fe3 C24 169.88(12)
C29 Fe3 C24 108.12(10)
C26 Fe3 C23 69.06(11)
C25 Fe3 C23 68.19(13)
C27 Fe3 C23 115.24(11)
C28 Fe3 C23 106.43(11)
C30 Fe3 C23 168.43(9)
C22 Fe3 C23 41.14(9)
C31 Fe3 C23 148.67(10)
C29 Fe3 C23 128.88(10)
C24 Fe3 C23 40.80(11)
C11 O1 H1 109.5
C32 O2 C33 105.57(16)
C32 N1 C34 107.71(17)
C5 C1 C2 106.30(17)
C5 C1 C11 121.85(18)
C2 C1 C11 131.37(18)
C5 C1 Fe1 68.60(11)
C2 C1 Fe1 67.59(11)
C11 C1 Fe1 134.41(14)
C3 C2 C1 108.24(18)
C3 C2 C32 121.94(18)
C1 C2 C32 129.81(18)
C3 C2 Fe1 69.45(12)
C1 C2 Fe1 71.08(11)
C32 C2 Fe1 124.41(14)
C4 C3 C2 107.68(18)
C4 C3 Fe1 69.95(12)
C2 C3 Fe1 68.94(11)
C4 C3 H3 126.2
C2 C3 H3 126.2
Fe1 C3 H3 126.5
C3 C4 C5 108.12(18)
C3 C4 Fe1 69.27(11)
C5 C4 Fe1 69.69(11)
C3 C4 H4 125.9
C5 C4 H4 125.9
Fe1 C4 H4 126.7
C4 C5 C1 109.62(18)
C4 C5 Fe1 69.62(11)
C1 C5 Fe1 70.88(11)
C4 C5 H5 125.2
C1 C5 H5 125.2
Fe1 C5 H5 125.9
C7 C6 C10 108.15(19)
C7 C6 Fe1 69.97(12)
C10 C6 Fe1 69.09(12)
C7 C6 H6 125.9
C10 C6 H6 125.9
Fe1 C6 H6 126.6
C6 C7 C8 108.20(19)
C6 C7 Fe1 69.54(11)
C8 C7 Fe1 69.70(11)
C6 C7 H7 125.9
C8 C7 H7 125.9
Fe1 C7 H7 126.4
C7 C8 C9 107.55(19)
C7 C8 Fe1 69.82(12)
C9 C8 Fe1 68.85(12)
C7 C8 H8 126.2
C9 C8 H8 126.2
Fe1 C8 H8 126.7
C10 C9 C8 108.16(19)
C10 C9 Fe1 69.57(12)
C8 C9 Fe1 70.23(12)
C10 C9 H9 125.9
C8 C9 H9 125.9
Fe1 C9 H9 125.9
C9 C10 C6 107.9(2)
C9 C10 Fe1 69.62(13)
C6 C10 Fe1 70.21(12)
C9 C10 H10 126.0
C6 C10 H10 126.0
Fe1 C10 H10 125.7
O1 C11 C22 104.95(16)
O1 C11 C1 113.76(17)
C22 C11 C1 109.29(17)
O1 C11 C12 110.35(17)
C22 C11 C12 109.78(17)
C1 C11 C12 108.63(16)
C13 C12 C16 107.0(2)
C13 C12 C11 128.2(2)
C16 C12 C11 124.3(2)
C13 C12 Fe2 68.28(13)
C16 C12 Fe2 68.49(12)
C11 C12 Fe2 134.49(14)
C12 C13 C14 108.4(2)
C12 C13 Fe2 71.21(12)
C14 C13 Fe2 69.35(14)
C12 C13 H13 125.8
C14 C13 H13 125.8
Fe2 C13 H13 125.2
C15 C14 C13 107.8(2)
C15 C14 Fe2 69.38(14)
C13 C14 Fe2 69.55(13)
C15 C14 H14 126.1
C13 C14 H14 126.1
Fe2 C14 H14 126.5
C14 C15 C16 108.1(2)
C14 C15 Fe2 69.86(14)
C16 C15 Fe2 70.18(13)
C14 C15 H15 126.0
C16 C15 H15 126.0
Fe2 C15 H15 125.6
C15 C16 C12 108.7(2)
C15 C16 Fe2 69.06(13)
C12 C16 Fe2 70.96(12)
C15 C16 H16 125.7
C12 C16 H16 125.7
Fe2 C16 H16 125.9
C21 C17 C18 108.1(2)
C21 C17 Fe2 69.68(14)
C18 C17 Fe2 69.81(13)
C21 C17 H17 126.0
C18 C17 H17 126.0
Fe2 C17 H17 126.1
C17 C18 C19 108.1(2)
C17 C18 Fe2 69.43(12)
C19 C18 Fe2 70.08(13)
C17 C18 H18 125.9
C19 C18 H18 125.9
Fe2 C18 H18 126.1
C20 C19 C18 107.8(2)
C20 C19 Fe2 69.43(13)
C18 C19 Fe2 69.18(13)
C20 C19 H19 126.1
C18 C19 H19 126.1
Fe2 C19 H19 126.9
C19 C20 C21 107.5(2)
C19 C20 Fe2 69.93(14)
C21 C20 Fe2 69.04(14)
C19 C20 H20 126.3
C21 C20 H20 126.3
Fe2 C20 H20 126.3
C17 C21 C20 108.5(2)
C17 C21 Fe2 69.85(13)
C20 C21 Fe2 69.98(13)
C17 C21 H21 125.8
C20 C21 H21 125.8
Fe2 C21 H21 126.0
C26 C22 C23 107.7(2)
C26 C22 C11 128.6(2)
C23 C22 C11 123.7(2)
C26 C22 Fe3 69.18(12)
C23 C22 Fe3 69.54(12)
C11 C22 Fe3 128.12(15)
C24 C23 C22 107.8(3)
C24 C23 Fe3 69.59(15)
C22 C23 Fe3 69.32(13)
C24 C23 H23 126.1
C22 C23 H23 126.1
Fe3 C23 H23 126.5
C25 C24 C23 108.5(2)
C25 C24 Fe3 69.65(16)
C23 C24 Fe3 69.61(14)
C25 C24 H24 125.7
C23 C24 H24 125.7
Fe3 C24 H24 126.6
C24 C25 C26 108.9(2)
C24 C25 Fe3 70.46(16)
C26 C25 Fe3 69.21(14)
C24 C25 H25 125.5
C26 C25 H25 125.5
Fe3 C25 H25 126.4
C22 C26 C25 107.0(3)
C22 C26 Fe3 69.84(13)
C25 C26 Fe3 69.27(14)
C22 C26 H26 126.5
C25 C26 H26 126.5
Fe3 C26 H26 126.0
C31 C27 C28 108.3(2)
C31 C27 Fe3 70.03(14)
C28 C27 Fe3 69.59(13)
C31 C27 H27 125.8
C28 C27 H27 125.8
Fe3 C27 H27 126.1
C27 C28 C29 107.8(2)
C27 C28 Fe3 69.53(13)
C29 C28 Fe3 69.85(13)
C27 C28 H28 126.1
C29 C28 H28 126.1
Fe3 C28 H28 126.1
C30 C29 C28 107.6(2)
C30 C29 Fe3 69.56(13)
C28 C29 Fe3 69.22(12)
C30 C29 H29 126.2
C28 C29 H29 126.2
Fe3 C29 H29 126.6
C31 C30 C29 108.3(2)
C31 C30 Fe3 69.72(13)
C29 C30 Fe3 69.74(13)
C31 C30 H30 125.8
C29 C30 H30 125.8
Fe3 C30 H30 126.3
C27 C31 C30 108.0(2)
C27 C31 Fe3 69.42(13)
C30 C31 Fe3 69.63(14)
C27 C31 H31 126.0
C30 C31 H31 126.0
Fe3 C31 H31 126.5
N1 C32 O2 117.57(19)
N1 C32 C2 126.69(19)
O2 C32 C2 115.68(18)
O2 C33 C35 106.9(2)
O2 C33 C36 105.79(19)
C35 C33 C36 112.4(2)
O2 C33 C34 101.76(16)
C35 C33 C34 113.72(19)
C36 C33 C34 115.0(2)
N1 C34 C37 112.81(17)
N1 C34 C33 103.43(16)
C37 C34 C33 118.37(18)
N1 C34 H34 107.2
C37 C34 H34 107.2
C33 C34 H34 107.2
C33 C35 H35A 109.5
C33 C35 H35B 109.5
H35A C35 H35B 109.5
C33 C35 H35C 109.5
H35A C35 H35C 109.5
H35B C35 H35C 109.5
C33 C36 H36A 109.5
C33 C36 H36B 109.5
H36A C36 H36B 109.5
C33 C36 H36C 109.5
H36A C36 H36C 109.5
H36B C36 H36C 109.5
C38 C37 C34 110.10(17)
C38 C37 C39 109.6(2)
C34 C37 C39 110.5(2)
C38 C37 H37 108.9
C34 C37 H37 108.9
C39 C37 H37 108.9
C37 C38 H38A 109.5
C37 C38 H38B 109.5
H38A C38 H38B 109.5
C37 C38 H38C 109.5
H38A C38 H38C 109.5
H38B C38 H38C 109.5
C37 C39 H39A 109.5
C37 C39 H39B 109.5
H39A C39 H39B 109.5
C37 C39 H39C 109.5
H39A C39 H39C 109.5
H39B C39 H39C 109.5

loop_
_geom_bond_atom_site_label_1
_geom_bond_atom_site_label_2
_geom_bond_distance
Fe1 C2 2.030(2)
Fe1 C10 2.036(2)
Fe1 C3 2.037(2)
Fe1 C9 2.037(2)
Fe1 C4 2.0459(19)
Fe1 C5 2.0469(19)
Fe1 C6 2.051(2)
Fe1 C8 2.055(2)
Fe1 C7 2.057(2)
Fe1 C1 2.077(2)
Fe2 C15 2.032(2)
Fe2 C21 2.034(2)
Fe2 C17 2.036(2)
Fe2 C14 2.038(2)
Fe2 C13 2.041(2)
Fe2 C18 2.041(2)
Fe2 C20 2.046(2)
Fe2 C16 2.047(2)
Fe2 C19 2.053(2)
Fe2 C12 2.079(2)
Fe3 C26 2.037(2)
Fe3 C25 2.038(3)
Fe3 C27 2.038(2)
Fe3 C28 2.039(2)
Fe3 C30 2.045(2)
Fe3 C22 2.046(2)
Fe3 C31 2.046(2)
Fe3 C29 2.048(2)
Fe3 C24 2.048(3)
Fe3 C23 2.049(2)
O1 C11 1.411(3)
O1 H1 0.8400
O2 C32 1.357(2)
O2 C33 1.488(3)
N1 C32 1.274(3)
N1 C34 1.474(3)
C1 C5 1.429(3)
C1 C2 1.450(3)
C1 C11 1.538(3)
C2 C3 1.445(3)
C2 C32 1.463(3)
C3 C4 1.422(3)
C3 H3 0.9500
C4 C5 1.423(3)
C4 H4 0.9500
C5 H5 0.9500
C6 C7 1.422(3)
C6 C10 1.422(3)
C6 H6 0.9500
C7 C8 1.423(3)
C7 H7 0.9500
C8 C9 1.431(3)
C8 H8 0.9500
C9 C10 1.420(3)
C9 H9 0.9500
C10 H10 0.9500
C11 C22 1.525(3)
C11 C12 1.541(3)
C12 C13 1.427(3)
C12 C16 1.430(3)
C13 C14 1.432(3)
C13 H13 0.9500
C14 C15 1.417(5)
C14 H14 0.9500
C15 C16 1.420(4)
C15 H15 0.9500
C16 H16 0.9500
C17 C21 1.408(4)
C17 C18 1.420(3)
C17 H17 0.9500
C18 C19 1.425(4)
C18 H18 0.9500
C19 C20 1.424(3)
C19 H19 0.9500
C20 C21 1.428(4)
C20 H20 0.9500
C21 H21 0.9500
C22 C26 1.429(3)
C22 C23 1.438(3)
C23 C24 1.428(4)
C23 H23 0.9500
C24 C25 1.394(5)
C24 H24 0.9500
C25 C26 1.445(4)
C25 H25 0.9500
C26 H26 0.9500
C27 C31 1.416(3)
C27 C28 1.424(3)
C27 H27 0.9500
C28 C29 1.429(4)
C28 H28 0.9500
C29 C30 1.423(3)
C29 H29 0.9500
C30 C31 1.421(3)
C30 H30 0.9500
C31 H31 0.9500
C33 C35 1.521(3)
C33 C36 1.526(4)
C33 C34 1.553(3)
C34 C37 1.532(3)
C34 H34 1.0000
C35 H35A 0.9800
C35 H35B 0.9800
C35 H35C 0.9800
C36 H36A 0.9800
C36 H36B 0.9800
C36 H36C 0.9800
C37 C38 1.530(3)
C37 C39 1.534(3)
C37 H37 1.0000
C38 H38A 0.9800
C38 H38B 0.9800
C38 H38C 0.9800
C39 H39A 0.9800
C39 H39B 0.9800
C39 H39C 0.9800

loop_
_geom_hbond_atom_site_label_D
_geom_hbond_atom_site_label_H
_geom_hbond_atom_site_label_A
_geom_hbond_distance_DH
_geom_hbond_distance_HA
_geom_hbond_distance_DA
_geom_hbond_angle_DHA
O1 H1 N1 0.84 1.83 2.655(2) 164.9

loop_
_geom_torsion_atom_site_label_1
_geom_torsion_atom_site_label_2
_geom_torsion_atom_site_label_3
_geom_torsion_atom_site_label_4
_geom_torsion
C2 Fe1 C1 C5 119.19(16)
C10 Fe1 C1 C5 -83.17(13)
C3 Fe1 C1 C5 80.79(13)
C9 Fe1 C1 C5 -45.4(2)
C4 Fe1 C1 C5 37.03(12)
C6 Fe1 C1 C5 -127.19(13)
C8 Fe1 C1 C5 152.1(4)
C7 Fe1 C1 C5 -168.44(13)
C10 Fe1 C1 C2 157.63(12)
C3 Fe1 C1 C2 -38.40(12)
C9 Fe1 C1 C2 -164.63(16)
C4 Fe1 C1 C2 -82.16(12)
C5 Fe1 C1 C2 -119.19(16)
C6 Fe1 C1 C2 113.62(12)
C8 Fe1 C1 C2 32.9(4)
C7 Fe1 C1 C2 72.37(15)
C2 Fe1 C1 C11 -126.6(3)
C10 Fe1 C1 C11 31.0(2)
C3 Fe1 C1 C11 -165.0(2)
C9 Fe1 C1 C11 68.7(3)
C4 Fe1 C1 C11 151.2(2)
C5 Fe1 C1 C11 114.2(2)
C6 Fe1 C1 C11 -13.0(2)
C8 Fe1 C1 C11 -93.7(4)
C7 Fe1 C1 C11 -54.3(2)
C5 C1 C2 C3 1.9(2)
C11 C1 C2 C3 -170.0(2)
Fe1 C1 C2 C3 59.75(14)
C5 C1 C2 C32 -177.34(19)
C11 C1 C2 C32 10.7(4)
Fe1 C1 C2 C32 -119.5(2)
C5 C1 C2 Fe1 -57.87(14)
C11 C1 C2 Fe1 130.2(2)
C10 Fe1 C2 C3 -167.51(18)
C9 Fe1 C2 C3 31.0(4)
C4 Fe1 C2 C3 -37.61(12)
C5 Fe1 C2 C3 -81.34(12)
C6 Fe1 C2 C3 154.74(12)
C8 Fe1 C2 C3 69.51(15)
C7 Fe1 C2 C3 111.31(13)
C1 Fe1 C2 C3 -118.81(17)
C10 Fe1 C2 C1 -48.7(2)
C3 Fe1 C2 C1 118.81(17)
C9 Fe1 C2 C1 149.8(3)
C4 Fe1 C2 C1 81.21(12)
C5 Fe1 C2 C1 37.47(11)
C6 Fe1 C2 C1 -86.45(13)
C8 Fe1 C2 C1 -171.67(11)
C7 Fe1 C2 C1 -129.87(12)
C10 Fe1 C2 C32 77.1(3)
C3 Fe1 C2 C32 -115.3(2)
C9 Fe1 C2 C32 -84.3(4)
C4 Fe1 C2 C32 -152.95(18)
C5 Fe1 C2 C32 163.32(18)
C6 Fe1 C2 C32 39.40(19)
C8 Fe1 C2 C32 -45.8(2)
C7 Fe1 C2 C32 -4.03(19)
C1 Fe1 C2 C32 125.8(2)
C1 C2 C3 C4 -1.3(2)
C32 C2 C3 C4 177.98(18)
Fe1 C2 C3 C4 59.46(14)
C1 C2 C3 Fe1 -60.77(14)
C32 C2 C3 Fe1 118.52(18)
C2 Fe1 C3 C4 -119.13(17)
C10 Fe1 C3 C4 41.3(3)
C9 Fe1 C3 C4 70.20(15)
C5 Fe1 C3 C4 -37.47(12)
C6 Fe1 C3 C4 -175.47(18)
C8 Fe1 C3 C4 110.95(12)
C7 Fe1 C3 C4 152.89(12)
C1 Fe1 C3 C4 -80.98(12)
C10 Fe1 C3 C2 160.4(3)
C9 Fe1 C3 C2 -170.66(12)
C4 Fe1 C3 C2 119.13(17)
C5 Fe1 C3 C2 81.67(12)
C6 Fe1 C3 C2 -56.3(2)
C8 Fe1 C3 C2 -129.92(12)
C7 Fe1 C3 C2 -87.97(13)
C1 Fe1 C3 C2 38.15(12)
C2 C3 C4 C5 0.2(2)
Fe1 C3 C4 C5 59.04(14)
C2 C3 C4 Fe1 -58.82(14)
C2 Fe1 C4 C3 38.35(12)
C10 Fe1 C4 C3 -166.51(12)
C9 Fe1 C4 C3 -127.29(13)
C5 Fe1 C4 C3 119.65(18)
C6 Fe1 C4 C3 172.1(3)
C8 Fe1 C4 C3 -85.06(14)
C7 Fe1 C4 C3 -55.2(2)
C1 Fe1 C4 C3 82.76(13)
C2 Fe1 C4 C5 -81.30(13)
C10 Fe1 C4 C5 73.84(16)
C3 Fe1 C4 C5 -119.65(18)
C9 Fe1 C4 C5 113.06(14)
C6 Fe1 C4 C5 52.5(4)
C8 Fe1 C4 C5 155.29(13)
C7 Fe1 C4 C5 -174.85(17)
C1 Fe1 C4 C5 -36.88(13)
C3 C4 C5 C1 1.0(2)
Fe1 C4 C5 C1 59.77(14)
C3 C4 C5 Fe1 -58.79(14)
C2 C1 C5 C4 -1.8(2)
C11 C1 C5 C4 171.11(18)
Fe1 C1 C5 C4 -59.00(14)
C2 C1 C5 Fe1 57.23(13)
C11 C1 C5 Fe1 -129.89(18)
C2 Fe1 C5 C4 82.34(14)
C10 Fe1 C5 C4 -125.34(14)
C3 Fe1 C5 C4 37.54(13)
C9 Fe1 C5 C4 -82.28(15)
C6 Fe1 C5 C4 -164.86(13)
C8 Fe1 C5 C4 -48.3(2)
C7 Fe1 C5 C4 167.8(4)
C1 Fe1 C5 C4 120.53(18)
C2 Fe1 C5 C1 -38.19(11)
C10 Fe1 C5 C1 114.13(13)
C3 Fe1 C5 C1 -83.00(13)
C9 Fe1 C5 C1 157.19(12)
C4 Fe1 C5 C1 -120.53(18)
C6 Fe1 C5 C1 74.60(16)
C8 Fe1 C5 C1 -168.79(16)
C7 Fe1 C5 C1 47.3(5)
C2 Fe1 C6 C7 -85.05(14)
C10 Fe1 C6 C7 119.62(19)
C3 Fe1 C6 C7 -45.1(2)
C9 Fe1 C6 C7 81.63(14)
C4 Fe1 C6 C7 146.5(3)
C5 Fe1 C6 C7 -171.60(13)
C8 Fe1 C6 C7 37.44(13)
C1 Fe1 C6 C7 -129.69(13)
C2 Fe1 C6 C10 155.33(13)
C3 Fe1 C6 C10 -164.75(18)
C9 Fe1 C6 C10 -37.99(13)
C4 Fe1 C6 C10 26.9(4)
C5 Fe1 C6 C10 68.78(16)
C8 Fe1 C6 C10 -82.18(14)
C7 Fe1 C6 C10 -119.62(19)
C1 Fe1 C6 C10 110.68(13)
C10 C6 C7 C8 -0.5(2)
Fe1 C6 C7 C8 -59.18(14)
C10 C6 C7 Fe1 58.72(14)
C2 Fe1 C7 C6 114.25(13)
C10 Fe1 C7 C6 -37.55(13)
C3 Fe1 C7 C6 159.11(12)
C9 Fe1 C7 C6 -81.58(14)
C4 Fe1 C7 C6 -163.20(17)
C5 Fe1 C7 C6 33.2(5)
C8 Fe1 C7 C6 -119.56(19)
C1 Fe1 C7 C6 72.28(16)
C2 Fe1 C7 C8 -126.18(13)
C10 Fe1 C7 C8 82.01(14)
C3 Fe1 C7 C8 -81.33(15)
C9 Fe1 C7 C8 37.98(13)
C4 Fe1 C7 C8 -43.6(2)
C5 Fe1 C7 C8 152.8(4)
C6 Fe1 C7 C8 119.56(19)
C1 Fe1 C7 C8 -168.16(13)
C6 C7 C8 C9 0.4(2)
Fe1 C7 C8 C9 -58.71(15)
C6 C7 C8 Fe1 59.08(15)
C2 Fe1 C8 C7 75.05(16)
C10 Fe1 C8 C7 -81.35(14)
C3 Fe1 C8 C7 115.43(14)
C9 Fe1 C8 C7 -119.12(19)
C4 Fe1 C8 C7 158.09(13)
C5 Fe1 C8 C7 -169.19(16)
C6 Fe1 C8 C7 -37.45(13)
C1 Fe1 C8 C7 47.9(4)
C2 Fe1 C8 C9 -165.83(12)
C10 Fe1 C8 C9 37.77(13)
C3 Fe1 C8 C9 -125.45(13)
C4 Fe1 C8 C9 -82.79(15)
C5 Fe1 C8 C9 -50.1(2)
C6 Fe1 C8 C9 81.67(14)
C7 Fe1 C8 C9 119.12(19)
C1 Fe1 C8 C9 167.0(4)
C7 C8 C9 C10 -0.1(2)
Fe1 C8 C9 C10 -59.46(15)
C7 C8 C9 Fe1 59.31(15)
C2 Fe1 C9 C10 167.5(3)
C3 Fe1 C9 C10 -167.75(12)
C4 Fe1 C9 C10 -128.29(13)
C5 Fe1 C9 C10 -86.35(14)
C6 Fe1 C9 C10 37.89(13)
C8 Fe1 C9 C10 119.16(18)
C7 Fe1 C9 C10 81.58(14)
C1 Fe1 C9 C10 -55.3(2)
C2 Fe1 C9 C8 48.4(4)
C10 Fe1 C9 C8 -119.16(18)
C3 Fe1 C9 C8 73.09(15)
C4 Fe1 C9 C8 112.55(13)
C5 Fe1 C9 C8 154.49(12)
C6 Fe1 C9 C8 -81.27(13)
C7 Fe1 C9 C8 -37.58(13)
C1 Fe1 C9 C8 -174.47(15)
C8 C9 C10 C6 -0.1(2)
Fe1 C9 C10 C6 -60.01(15)
C8 C9 C10 Fe1 59.86(15)
C7 C6 C10 C9 0.4(2)
Fe1 C6 C10 C9 59.63(15)
C7 C6 C10 Fe1 -59.26(15)
C2 Fe1 C10 C9 -172.81(17)
C3 Fe1 C10 C9 37.2(4)
C4 Fe1 C10 C9 69.31(15)
C5 Fe1 C10 C9 110.28(13)
C6 Fe1 C10 C9 -118.87(18)
C8 Fe1 C10 C9 -37.87(13)
C7 Fe1 C10 C9 -81.51(14)
C1 Fe1 C10 C9 152.78(12)
C2 Fe1 C10 C6 -53.9(2)
C3 Fe1 C10 C6 156.1(3)
C9 Fe1 C10 C6 118.87(18)
C4 Fe1 C10 C6 -171.82(12)
C5 Fe1 C10 C6 -130.84(13)
C8 Fe1 C10 C6 81.00(14)
C7 Fe1 C10 C6 37.36(13)
C1 Fe1 C10 C6 -88.35(14)
C5 C1 C11 O1 161.86(18)
C2 C1 C11 O1 -27.3(3)
Fe1 C1 C11 O1 71.5(3)
C5 C1 C11 C22 45.0(3)
C2 C1 C11 C22 -144.2(2)
Fe1 C1 C11 C22 -45.5(3)
C5 C1 C11 C12 -74.8(2)
C2 C1 C11 C12 96.1(2)
Fe1 C1 C11 C12 -165.21(16)
O1 C11 C12 C13 179.5(2)
C22 C11 C12 C13 -65.3(3)
C1 C11 C12 C13 54.2(3)
O1 C11 C12 C16 -9.8(3)
C22 C11 C12 C16 105.4(2)
C1 C11 C12 C16 -135.1(2)
O1 C11 C12 Fe2 83.0(2)
C22 C11 C12 Fe2 -161.83(17)
C1 C11 C12 Fe2 -42.4(3)
C15 Fe2 C12 C13 82.09(16)
C21 Fe2 C12 C13 -143.65(15)
C17 Fe2 C12 C13 -99.68(16)
C14 Fe2 C12 C13 38.16(15)
C18 Fe2 C12 C13 -60.69(19)
C20 Fe2 C12 C13 177.51(18)
C16 Fe2 C12 C13 119.6(2)
C15 Fe2 C12 C16 -37.54(17)
C21 Fe2 C12 C16 96.71(17)
C17 Fe2 C12 C16 140.68(17)
C14 Fe2 C12 C16 -81.48(17)
C13 Fe2 C12 C16 -119.6(2)
C18 Fe2 C12 C16 179.68(17)
C20 Fe2 C12 C16 57.9(2)
C15 Fe2 C12 C11 -155.0(2)
C21 Fe2 C12 C11 -20.8(3)
C17 Fe2 C12 C11 23.2(3)
C14 Fe2 C12 C11 161.0(3)
C13 Fe2 C12 C11 122.9(3)
C18 Fe2 C12 C11 62.2(3)
C20 Fe2 C12 C11 -59.6(3)
C16 Fe2 C12 C11 -117.5(3)
C16 C12 C13 C14 -1.9(3)
C11 C12 C13 C14 170.1(2)
Fe2 C12 C13 C14 -59.61(16)
C16 C12 C13 Fe2 57.71(15)
C11 C12 C13 Fe2 -130.3(2)
C15 Fe2 C13 C12 -81.37(15)
C21 Fe2 C13 C12 60.5(2)
C17 Fe2 C13 C12 97.74(14)
C14 Fe2 C13 C12 -119.0(2)
C18 Fe2 C13 C12 141.79(13)
C16 Fe2 C13 C12 -37.45(13)
C19 Fe2 C13 C12 -179.71(14)
C15 Fe2 C13 C14 37.63(17)
C21 Fe2 C13 C14 179.54(19)
C17 Fe2 C13 C14 -143.25(17)
C18 Fe2 C13 C14 -99.21(18)
C16 Fe2 C13 C14 81.56(18)
C19 Fe2 C13 C14 -60.7(2)
C12 Fe2 C13 C14 119.0(2)
C12 C13 C14 C15 1.7(3)
Fe2 C13 C14 C15 -59.04(17)
C12 C13 C14 Fe2 60.77(16)
C17 Fe2 C14 C15 -179.53(16)
C13 Fe2 C14 C15 119.3(2)
C18 Fe2 C14 C15 -143.08(15)
C20 Fe2 C14 C15 -61.9(2)
C16 Fe2 C14 C15 37.91(15)
C19 Fe2 C14 C15 -99.42(16)
C12 Fe2 C14 C15 81.65(16)
C15 Fe2 C14 C13 -119.3(2)
C17 Fe2 C14 C13 61.2(2)
C18 Fe2 C14 C13 97.64(17)
C20 Fe2 C14 C13 178.86(17)
C16 Fe2 C14 C13 -81.37(17)
C19 Fe2 C14 C13 141.31(16)
C12 Fe2 C14 C13 -37.62(15)
C13 C14 C15 C16 -0.9(3)
Fe2 C14 C15 C16 -60.02(17)
C13 C14 C15 Fe2 59.14(17)
C21 Fe2 C15 C14 177.16(16)
C13 Fe2 C15 C14 -37.95(15)
C18 Fe2 C15 C14 60.0(2)
C20 Fe2 C15 C14 139.96(15)
C16 Fe2 C15 C14 -118.9(2)
C19 Fe2 C15 C14 96.47(16)
C12 Fe2 C15 C14 -81.57(16)
C21 Fe2 C15 C16 -63.9(2)
C14 Fe2 C15 C16 118.9(2)
C13 Fe2 C15 C16 80.99(17)
C18 Fe2 C15 C16 178.95(17)
C20 Fe2 C15 C16 -101.11(16)
C19 Fe2 C15 C16 -144.60(15)
C12 Fe2 C15 C16 37.36(15)
C14 C15 C16 C12 -0.3(3)
Fe2 C15 C16 C12 -60.11(16)
C14 C15 C16 Fe2 59.82(17)
C13 C12 C16 C15 1.4(3)
C11 C12 C16 C15 -171.06(19)
Fe2 C12 C16 C15 58.94(16)
C13 C12 C16 Fe2 -57.59(15)
C11 C12 C16 Fe2 130.01(19)
C21 Fe2 C16 C15 139.55(18)
C17 Fe2 C16 C15 177.5(2)
C14 Fe2 C16 C15 -37.91(17)
C13 Fe2 C16 C15 -82.27(18)
C20 Fe2 C16 C15 95.23(18)
C19 Fe2 C16 C15 57.6(2)
C12 Fe2 C16 C15 -119.7(2)
C15 Fe2 C16 C12 119.7(2)
C21 Fe2 C16 C12 -100.78(16)
C17 Fe2 C16 C12 -62.8(2)
C14 Fe2 C16 C12 81.77(16)
C13 Fe2 C16 C12 37.40(13)
C20 Fe2 C16 C12 -145.09(14)
C19 Fe2 C16 C12 177.30(14)
C14 Fe2 C17 C21 177.04(16)
C13 Fe2 C17 C21 -144.32(14)
C18 Fe2 C17 C21 119.3(2)
C20 Fe2 C17 C21 37.77(14)
C16 Fe2 C17 C21 -61.8(2)
C19 Fe2 C17 C21 81.58(16)
C12 Fe2 C17 C21 -100.38(15)
C21 Fe2 C17 C18 -119.3(2)
C14 Fe2 C17 C18 57.8(2)
C13 Fe2 C17 C18 96.40(18)
C20 Fe2 C17 C18 -81.50(18)
C16 Fe2 C17 C18 178.92(17)
C19 Fe2 C17 C18 -37.70(16)
C12 Fe2 C17 C18 140.35(16)
C21 C17 C18 C19 0.3(3)
Fe2 C17 C18 C19 59.63(16)
C21 C17 C18 Fe2 -59.38(16)
C15 Fe2 C18 C17 177.5(2)
C21 Fe2 C18 C17 37.53(18)
C14 Fe2 C18 C17 -145.02(18)
C13 Fe2 C18 C17 -100.74(18)
C20 Fe2 C18 C17 81.75(19)
C19 Fe2 C18 C17 119.3(2)
C12 Fe2 C18 C17 -63.4(2)
C15 Fe2 C18 C19 58.2(2)
C21 Fe2 C18 C19 -81.76(16)
C17 Fe2 C18 C19 -119.3(2)
C14 Fe2 C18 C19 95.69(16)
C13 Fe2 C18 C19 139.98(14)
C20 Fe2 C18 C19 -37.53(14)
C12 Fe2 C18 C19 177.34(14)
C17 C18 C19 C20 -0.4(3)
Fe2 C18 C19 C20 58.87(16)
C17 C18 C19 Fe2 -59.22(16)
C15 Fe2 C19 C20 96.45(18)
C21 Fe2 C19 C20 -38.12(17)
C17 Fe2 C19 C20 -81.76(18)
C14 Fe2 C19 C20 140.05(17)
C13 Fe2 C19 C20 177.62(17)
C18 Fe2 C19 C20 -119.5(2)
C16 Fe2 C19 C20 60.3(2)
C15 Fe2 C19 C18 -144.07(16)
C21 Fe2 C19 C18 81.35(17)
C17 Fe2 C19 C18 37.72(15)
C14 Fe2 C19 C18 -100.47(16)
C13 Fe2 C19 C18 -62.91(19)
C20 Fe2 C19 C18 119.5(2)
C16 Fe2 C19 C18 179.74(18)
C18 C19 C20 C21 0.3(3)
Fe2 C19 C20 C21 59.03(16)
C18 C19 C20 Fe2 -58.72(17)
C15 Fe2 C20 C19 -99.39(17)
C21 Fe2 C20 C19 118.9(2)
C17 Fe2 C20 C19 81.55(16)
C14 Fe2 C20 C19 -61.6(2)
C18 Fe2 C20 C19 37.62(14)
C16 Fe2 C20 C19 -143.12(15)
C12 Fe2 C20 C19 -179.58(14)
C15 Fe2 C20 C21 141.75(17)
C17 Fe2 C20 C21 -37.32(16)
C14 Fe2 C20 C21 179.49(19)
C18 Fe2 C20 C21 -81.24(17)
C16 Fe2 C20 C21 98.02(17)
C19 Fe2 C20 C21 -118.9(2)
C12 Fe2 C20 C21 61.6(2)
C18 C17 C21 C20 -0.1(3)
Fe2 C17 C21 C20 -59.52(17)
C18 C17 C21 Fe2 59.46(16)
C19 C20 C21 C17 -0.2(3)
Fe2 C20 C21 C17 59.44(17)
C19 C20 C21 Fe2 -59.60(16)
C15 Fe2 C21 C17 -179.67(16)
C13 Fe2 C21 C17 59.3(2)
C18 Fe2 C21 C17 -37.78(14)
C20 Fe2 C21 C17 -119.6(2)
C16 Fe2 C21 C17 141.22(14)
C19 Fe2 C21 C17 -81.75(15)
C12 Fe2 C21 C17 97.23(15)
C15 Fe2 C21 C20 -60.1(2)
C17 Fe2 C21 C20 119.6(2)
C13 Fe2 C21 C20 178.83(18)
C18 Fe2 C21 C20 81.78(16)
C16 Fe2 C21 C20 -99.22(16)
C19 Fe2 C21 C20 37.82(15)
C12 Fe2 C21 C20 -143.21(15)
O1 C11 C22 C26 152.9(2)
C1 C11 C22 C26 -84.7(3)
C12 C11 C22 C26 34.3(3)
O1 C11 C22 C23 -29.2(3)
C1 C11 C22 C23 93.2(2)
C12 C11 C22 C23 -147.8(2)
O1 C11 C22 Fe3 60.2(2)
C1 C11 C22 Fe3 -177.47(15)
C12 C11 C22 Fe3 -58.4(2)
C25 Fe3 C22 C26 38.76(17)
C27 Fe3 C22 C26 -131.64(15)
C28 Fe3 C22 C26 -171.69(15)
C30 Fe3 C22 C26 -55.5(2)
C31 Fe3 C22 C26 -88.94(16)
C29 Fe3 C22 C26 160.1(4)
C24 Fe3 C22 C26 81.65(18)
C23 Fe3 C22 C26 119.3(2)
C26 Fe3 C22 C23 -119.3(2)
C25 Fe3 C22 C23 -80.56(18)
C27 Fe3 C22 C23 109.04(16)
C28 Fe3 C22 C23 68.99(19)
C30 Fe3 C22 C23 -174.8(2)
C31 Fe3 C22 C23 151.74(16)
C29 Fe3 C22 C23 40.7(5)
C24 Fe3 C22 C23 -37.66(18)
C26 Fe3 C22 C11 123.3(3)
C25 Fe3 C22 C11 162.1(2)
C27 Fe3 C22 C11 -8.3(2)
C28 Fe3 C22 C11 -48.3(2)
C30 Fe3 C22 C11 67.9(3)
C31 Fe3 C22 C11 34.4(2)
C29 Fe3 C22 C11 -76.6(5)
C24 Fe3 C22 C11 -155.0(2)
C23 Fe3 C22 C11 -117.3(3)
C26 C22 C23 C24 0.3(3)
C11 C22 C23 C24 -177.9(2)
Fe3 C22 C23 C24 59.17(17)
C26 C22 C23 Fe3 -58.83(16)
C11 C22 C23 Fe3 122.9(2)
C26 Fe3 C23 C24 -81.51(18)
C25 Fe3 C23 C24 -36.77(18)
C27 Fe3 C23 C24 153.37(17)
C28 Fe3 C23 C24 110.46(18)
C30 Fe3 C23 C24 47.7(6)
C22 Fe3 C23 C24 -119.3(2)
C31 Fe3 C23 C24 -173.9(2)
C29 Fe3 C23 C24 71.2(2)
C26 Fe3 C23 C22 37.75(14)
C25 Fe3 C23 C22 82.49(16)
C27 Fe3 C23 C22 -87.37(16)
C28 Fe3 C23 C22 -130.28(15)
C30 Fe3 C23 C22 166.9(5)
C31 Fe3 C23 C22 -54.6(3)
C29 Fe3 C23 C22 -169.56(14)
C24 Fe3 C23 C22 119.3(2)
C22 C23 C24 C25 -0.1(3)
Fe3 C23 C24 C25 58.95(19)
C22 C23 C24 Fe3 -59.00(16)
C26 Fe3 C24 C25 -37.92(15)
C27 Fe3 C24 C25 -170.51(17)
C28 Fe3 C24 C25 154.43(15)
C30 Fe3 C24 C25 71.3(2)
C22 Fe3 C24 C25 -81.99(16)
C31 Fe3 C24 C25 41.6(7)
C29 Fe3 C24 C25 110.88(16)
C23 Fe3 C24 C25 -120.0(2)
C26 Fe3 C24 C23 82.04(17)
C25 Fe3 C24 C23 120.0(2)
C27 Fe3 C24 C23 -50.6(3)
C28 Fe3 C24 C23 -85.61(17)
C30 Fe3 C24 C23 -168.71(15)
C22 Fe3 C24 C23 37.96(15)
C31 Fe3 C24 C23 161.6(5)
C29 Fe3 C24 C23 -129.17(16)
C23 C24 C25 C26 -0.2(3)
Fe3 C24 C25 C26 58.68(18)
C23 C24 C25 Fe3 -58.93(18)
C26 Fe3 C25 C24 120.2(2)
C28 Fe3 C25 C24 -48.4(3)
C30 Fe3 C25 C24 -130.14(16)
C22 Fe3 C25 C24 81.92(16)
C31 Fe3 C25 C24 -170.95(15)
C29 Fe3 C25 C24 -86.11(17)
C23 Fe3 C25 C24 37.57(15)
C28 Fe3 C25 C26 -168.53(18)
C30 Fe3 C25 C26 109.69(17)
C22 Fe3 C25 C26 -38.26(16)
C31 Fe3 C25 C26 68.9(2)
C29 Fe3 C25 C26 153.71(16)
C24 Fe3 C25 C26 -120.2(2)
C23 Fe3 C25 C26 -82.60(17)
C23 C22 C26 C25 -0.5(3)
C11 C22 C26 C25 177.7(2)
Fe3 C22 C26 C25 -59.53(17)
C23 C22 C26 Fe3 59.06(15)
C11 C22 C26 Fe3 -122.8(2)
C24 C25 C26 C22 0.4(3)
Fe3 C25 C26 C22 59.90(16)
C24 C25 C26 Fe3 -59.45(19)
C25 Fe3 C26 C22 -118.2(2)
C27 Fe3 C26 C22 68.12(19)
C28 Fe3 C26 C22 32.4(6)
C30 Fe3 C26 C22 152.25(14)
C31 Fe3 C26 C22 108.78(15)
C29 Fe3 C26 C22 -171.39(18)
C24 Fe3 C26 C22 -81.75(16)
C23 Fe3 C26 C22 -37.89(14)
C27 Fe3 C26 C25 -173.66(18)
C28 Fe3 C26 C25 150.7(5)
C30 Fe3 C26 C25 -89.5(2)
C22 Fe3 C26 C25 118.2(2)
C31 Fe3 C26 C25 -133.00(19)
C29 Fe3 C26 C25 -53.2(3)
C24 Fe3 C26 C25 36.48(19)
C23 Fe3 C26 C25 80.3(2)
C26 Fe3 C27 C31 71.39(17)
C28 Fe3 C27 C31 -119.47(19)
C30 Fe3 C27 C31 -37.63(13)
C22 Fe3 C27 C31 110.92(14)
C29 Fe3 C27 C31 -81.52(14)
C24 Fe3 C27 C31 -171.74(18)
C23 Fe3 C27 C31 154.36(13)
C26 Fe3 C27 C28 -169.15(15)
C30 Fe3 C27 C28 81.83(15)
C22 Fe3 C27 C28 -129.61(14)
C31 Fe3 C27 C28 119.47(19)
C29 Fe3 C27 C28 37.95(14)
C24 Fe3 C27 C28 -52.3(2)
C23 Fe3 C27 C28 -86.18(15)
C31 C27 C28 C29 -0.1(3)
Fe3 C27 C28 C29 -59.59(16)
C31 C27 C28 Fe3 59.53(16)
C26 Fe3 C28 C27 43.3(6)
C25 Fe3 C28 C27 -175.3(2)
C30 Fe3 C28 C27 -81.26(15)
C22 Fe3 C28 C27 69.97(17)
C31 Fe3 C28 C27 -37.45(14)
C29 Fe3 C28 C27 -119.0(2)
C24 Fe3 C28 C27 152.57(15)
C23 Fe3 C28 C27 109.79(15)
C26 Fe3 C28 C29 162.3(5)
C25 Fe3 C28 C29 -56.3(3)
C27 Fe3 C28 C29 119.0(2)
C30 Fe3 C28 C29 37.74(14)
C22 Fe3 C28 C29 -171.02(14)
C31 Fe3 C28 C29 81.56(15)
C24 Fe3 C28 C29 -88.42(16)
C23 Fe3 C28 C29 -131.21(14)
C27 C28 C29 C30 0.2(3)
Fe3 C28 C29 C30 -59.20(16)
C27 C28 C29 Fe3 59.38(16)
C26 Fe3 C29 C30 -53.4(3)
C25 Fe3 C29 C30 -90.03(19)
C27 Fe3 C29 C30 81.18(15)
C28 Fe3 C29 C30 119.1(2)
C22 Fe3 C29 C30 153.6(4)
C31 Fe3 C29 C30 37.48(14)
C24 Fe3 C29 C30 -132.35(17)
C23 Fe3 C29 C30 -172.95(15)
C26 Fe3 C29 C28 -172.5(2)
C25 Fe3 C29 C28 150.88(17)
C27 Fe3 C29 C28 -37.91(14)
C30 Fe3 C29 C28 -119.1(2)
C22 Fe3 C29 C28 34.5(5)
C31 Fe3 C29 C28 -81.61(15)
C24 Fe3 C29 C28 108.56(17)
C23 Fe3 C29 C28 67.97(18)
C28 C29 C30 C31 -0.2(3)
Fe3 C29 C30 C31 -59.23(16)
C28 C29 C30 Fe3 58.99(16)
C26 Fe3 C30 C31 -86.99(16)
C25 Fe3 C30 C31 -131.95(16)
C27 Fe3 C30 C31 37.55(14)
C28 Fe3 C30 C31 81.65(15)
C22 Fe3 C30 C31 -49.3(3)
C29 Fe3 C30 C31 119.6(2)
C24 Fe3 C30 C31 -172.31(17)
C23 Fe3 C30 C31 148.1(5)
C26 Fe3 C30 C29 153.41(15)
C25 Fe3 C30 C29 108.45(17)
C27 Fe3 C30 C29 -82.05(16)
C28 Fe3 C30 C29 -37.95(15)
C22 Fe3 C30 C29 -168.90(18)
C31 Fe3 C30 C29 -119.6(2)
C24 Fe3 C30 C29 68.1(2)
C23 Fe3 C30 C29 28.5(6)
C28 C27 C31 C30 -0.1(3)
Fe3 C27 C31 C30 59.16(16)
C28 C27 C31 Fe3 -59.26(16)
C29 C30 C31 C27 0.2(3)
Fe3 C30 C31 C27 -59.03(16)
C29 C30 C31 Fe3 59.24(16)
C26 Fe3 C31 C27 -129.52(13)
C25 Fe3 C31 C27 -170.36(14)
C28 Fe3 C31 C27 37.74(13)
C30 Fe3 C31 C27 119.39(19)
C22 Fe3 C31 C27 -85.62(15)
C29 Fe3 C31 C27 81.86(14)
C24 Fe3 C31 C27 154.6(6)
C23 Fe3 C31 C27 -48.8(2)
C26 Fe3 C31 C30 111.10(15)
C25 Fe3 C31 C30 70.25(18)
C27 Fe3 C31 C30 -119.39(19)
C28 Fe3 C31 C30 -81.64(15)
C22 Fe3 C31 C30 154.99(14)
C29 Fe3 C31 C30 -37.52(14)
C24 Fe3 C31 C30 35.2(7)
C23 Fe3 C31 C30 -168.22(19)
C34 N1 C32 O2 3.2(2)
C34 N1 C32 C2 -174.05(19)
C33 O2 C32 N1 10.1(2)
C33 O2 C32 C2 -172.33(17)
C3 C2 C32 N1 170.4(2)
C1 C2 C32 N1 -10.5(3)
Fe1 C2 C32 N1 -103.9(2)
C3 C2 C32 O2 -6.9(3)
C1 C2 C32 O2 172.21(19)
Fe1 C2 C32 O2 78.8(2)
C32 O2 C33 C35 -137.10(19)
C32 O2 C33 C36 102.9(2)
C32 O2 C33 C34 -17.6(2)
C32 N1 C34 C37 -143.43(18)
C32 N1 C34 C33 -14.4(2)
O2 C33 C34 N1 19.0(2)
C35 C33 C34 N1 133.6(2)
C36 C33 C34 N1 -94.8(2)
O2 C33 C34 C37 144.62(19)
C35 C33 C34 C37 -100.8(3)
C36 C33 C34 C37 30.8(3)
N1 C34 C37 C38 -48.5(2)
C33 C34 C37 C38 -169.4(2)
N1 C34 C37 C39 -169.72(18)
C33 C34 C37 C39 69.4(2)
